data_7051034
_publ_section_title
;
"Synthesis, structure and magnetic behaviour of a two-dimensional
cyano-bridged complex [(Cu(ept))_3Fe(CN)_6](ClO_4)_2&#x00B7;5H_2O (ept = 
N-(2-aminoethy
;
_journal_name_full 'New Journal of Chemistry'
_journal_paper_doi 10.1039/b006741p
_journal_year 2001
_chemical_formula_sum 'C21 H55 Cl2 Cu3 Fe N15 O13'
_chemical_formula_weight 1043.17
_space_group_IT_number 2
_symmetry_cell_setting triclinic
_symmetry_space_group_name_Hall '-P 1'
_symmetry_space_group_name_H-M 'P -1'
_cell_angle_alpha 78.667(7)
_cell_angle_beta 86.219(6)
_cell_angle_gamma 60.753(9)
_cell_formula_units_Z 2
_cell_length_a 12.8812(11)
_cell_length_b 13.0279(12)
_cell_length_c 14.2552(9)
_cell_measurement_temperature 150(2)
_cell_volume 2045.3(3)
_diffrn_ambient_temperature 150(2)
_exptl_crystal_density_diffrn 1.694
_cod_database_code 7051034

loop_
_symmetry_equiv_pos_as_xyz
'x, y, z'
'-x, -y, -z'

loop_
_atom_site_label
_atom_site_type_symbol
_atom_site_fract_x
_atom_site_fract_y
_atom_site_fract_z
_atom_site_U_iso_or_equiv
_atom_site_adp_type
_atom_site_occupancy
_atom_site_calc_flag
_atom_site_refinement_flags
_atom_site_disorder_assembly
_atom_site_disorder_group
Cu1 Cu 0.36224(5) 0.51833(4) 0.28843(4) 0.01441(16) Uani 1 d . . .
Cu2 Cu 1.00583(5) -0.14897(5) 0.73550(4) 0.01688(16) Uani 1 d . . .
Cu3 Cu 0.37105(5) 0.06975(4) 0.69632(3) 0.01444(16) Uani 1 d . . .
Fe1 Fe 0.67402(5) 0.17097(5) 0.50919(4) 0.01032(16) Uani 1 d . . .
Cl1 Cl 0.35095(18) 0.40011(14) 0.07116(10) 0.0513(4) Uani 1 d . . .
Cl2 Cl 0.88516(14) -0.12125(15) 0.99017(10) 0.0475(4) Uani 1 d . . .
N1 N 0.6503(4) 0.3682(4) 0.6106(3) 0.0254(9) Uani 1 d . . .
N2 N 0.4879(4) 0.3659(3) 0.3583(3) 0.0218(8) Uani 1 d . . .
N3 N 0.6729(4) -0.0111(3) 0.4046(3) 0.0201(8) Uani 1 d . . .
N4 N 0.8633(4) -0.0262(3) 0.6584(3) 0.0215(8) Uani 1 d . . .
N5 N 0.8733(3) 0.1932(4) 0.3901(3) 0.0227(9) Uani 1 d . . .
N6 N 0.4686(3) 0.1545(3) 0.6198(3) 0.0215(8) Uani 1 d . . .
N7 N 0.4827(4) 0.5429(4) 0.2037(3) 0.0247(9) Uani 1 d . . .
N8 N 0.2242(3) 0.6563(3) 0.2044(3) 0.0186(8) Uani 1 d . . .
N9 N 0.2362(4) 0.4756(4) 0.3430(3) 0.0228(9) Uani 1 d . . .
N10 N 1.0414(4) -0.0239(4) 0.7617(3) 0.0318(10) Uani 1 d . . .
H10A H 1.0157(15) 0.031(3) 0.717(2) 0.038 Uiso 1 calc R . .
H10B H 1.004(2) 0.0011(15) 0.807(2) 0.038 Uiso 1 calc R . .
N11 N 1.1346(4) -0.2789(4) 0.8336(3) 0.0309(10) Uani 1 d . . .
H11C H 1.1039 -0.2676 0.8917 0.080 Uiso 1 d R . .
N12 N 0.9504(4) -0.2738(4) 0.7459(4) 0.0311(10) Uani 1 d . . .
N13 N 0.2100(4) 0.2226(4) 0.6774(3) 0.0203(8) Uani 1 d . . .
N14 N 0.3773(4) 0.1182(4) 0.8223(3) 0.0198(8) Uani 1 d . . .
N15 N 0.5145(4) -0.0945(4) 0.7331(3) 0.0234(9) Uani 1 d . . .
C1 C 0.6606(4) 0.2928(4) 0.5736(3) 0.0151(9) Uani 1 d . . .
C2 C 0.5588(4) 0.2920(4) 0.4152(3) 0.0137(9) Uani 1 d . . .
C3 C 0.6775(4) 0.0562(4) 0.4448(3) 0.0145(9) Uani 1 d . . .
C4 C 0.7897(4) 0.0491(4) 0.6032(3) 0.0163(9) Uani 1 d . . .
C5 C 0.7991(4) 0.1835(4) 0.4349(3) 0.0162(9) Uani 1 d . . .
C6 C 0.5479(4) 0.1614(4) 0.5812(3) 0.0143(9) Uani 1 d . . .
C7 C 0.4578(5) 0.6690(4) 0.1696(4) 0.0260(11) Uani 1 d . . .
C8 C 0.3428(5) 0.7424(4) 0.1106(4) 0.0258(11) Uani 1 d . . .
C9 C 0.2312(5) 0.7675(4) 0.1675(4) 0.0234(10) Uani 1 d . . .
C10 C 0.1168(5) 0.6806(5) 0.2612(4) 0.0255(11) Uani 1 d . . .
C11 C 0.1191(5) 0.5622(5) 0.2972(4) 0.0296(11) Uani 1 d . . .
C12 C 1.1652(6) -0.0549(6) 0.7804(4) 0.0389(13) Uani 1 d . . .
C13 C 1.2292(6) -0.1620(6) 0.8567(5) 0.0428(14) Uani 1 d . . .
C14 C 1.2465(5) -0.2785(6) 0.8354(4) 0.0388(13) Uani 1 d . . .
C15 C 1.1478(7) -0.3957(5) 0.8204(5) 0.0462(16) Uani 1 d . . .
C16 C 1.0243(7) -0.3818(5) 0.8151(5) 0.0449(15) Uani 1 d . . .
C17 C 0.1832(5) 0.2788(5) 0.7628(4) 0.0266(11) Uani 1 d . . .
C18 C 0.2988(5) 0.2497(5) 0.8071(4) 0.0266(11) Uani 1 d . . .
C19 C 0.4972(5) 0.0811(5) 0.8594(4) 0.0289(11) Uani 1 d . . .
C20 C 0.5741(5) -0.0534(5) 0.8772(4) 0.0358(13) Uani 1 d . . .
H20A H 0.534(2) -0.0861(19) 0.9101(19) 0.043 Uiso 1 calc R . .
H20B H 0.637(3) -0.0736(13) 0.9117(19) 0.043 Uiso 1 calc R . .
C21 C 0.6130(5) -0.1023(5) 0.7858(4) 0.0304(12) Uani 1 d . . .
O14 O 0.0495(5) 0.3421(5) 0.4480(3) 0.0615(14) Uani 1 d D . .
O13 O 0.1815(6) 0.4509(5) 0.5529(3) 0.0624(15) Uani 1 d . . .
O12 O 0.3609(5) 0.4870(5) 0.6166(4) 0.0581(14) Uani 1 d . . .
O11 O 0.0381(4) 0.1411(4) 0.5558(3) 0.0390(10) Uani 1 d . . .
O10 O 0.3272(4) 0.2028(4) 0.4343(3) 0.0357(9) Uani 1 d . . .
O21A O 0.329(3) 0.342(3) 0.0094(15) 0.088(12) Uani 0.50 d P . .
O21B O 0.342(2) 0.335(2) 0.0073(15) 0.061(8) Uani 0.50 d P . .
O22A O 0.2667(13) 0.4042(10) 0.1522(8) 0.072(4) Uani 0.50 d P . .
O22B O 0.382(2) 0.3633(11) 0.1583(7) 0.090(6) Uani 0.50 d P . .
O23A O 0.2480(13) 0.5215(12) 0.0471(10) 0.081(4) Uani 0.50 d P . .
O23B O 0.4671(10) 0.3171(12) 0.1129(10) 0.071(3) Uani 0.50 d P . .
O24A O 0.4325(15) 0.4561(12) 0.0234(8) 0.071(3) Uani 0.50 d P . .
O24B O 0.3313(15) 0.5111(11) 0.0375(7) 0.058(3) Uani 0.50 d P . .
O31 O 0.7861(4) -0.0566(4) 1.0441(3) 0.0540(12) Uani 1 d . . .
O32 O 0.8658(5) -0.0796(6) 0.8937(4) 0.091(2) Uani 1 d . . .
O33A O 0.9561(9) -0.0467(10) 0.9944(9) 0.068(3) Uani 0.50 d P . .
O33B O 0.9929(12) -0.1770(16) 1.0298(10) 0.080(4) Uani 0.50 d P . .
O34A O 0.9722(14) -0.2324(9) 1.0288(8) 0.070(4) Uani 0.50 d P . .
O34B O 0.8573(8) -0.2275(8) 0.9899(7) 0.050(2) Uani 0.50 d P . .
H7A H 0.449(6) 0.703(6) 0.227(5) 0.050 Uiso 1 d . . .
H7B H 0.532(5) 0.661(5) 0.134(4) 0.035(15) Uiso 1 d . . .
H7C H 0.555(6) 0.509(5) 0.245(5) 0.037(16) Uiso 1 d . . .
H7D H 0.486(6) 0.510(6) 0.159(5) 0.040(18) Uiso 1 d . . .
H8 H 0.216(5) 0.630(5) 0.155(4) 0.022(14) Uiso 1 d . . .
H8A H 0.331(5) 0.823(6) 0.085(4) 0.036(16) Uiso 1 d . . .
H8B H 0.346(6) 0.699(6) 0.061(5) 0.050 Uiso 1 d . . .
H9A H 0.229(6) 0.803(6) 0.220(5) 0.050 Uiso 1 d . . .
H9B H 0.166(7) 0.820(6) 0.137(5) 0.050 Uiso 1 d . . .
H9C H 0.265(6) 0.402(7) 0.339(5) 0.050 Uiso 1 d . . .
H9D H 0.234(6) 0.472(6) 0.400(5) 0.037(18) Uiso 1 d . . .
H10A H 0.114(5) 0.719(5) 0.300(5) 0.028(16) Uiso 1 d . . .
H10B H 0.046(5) 0.730(4) 0.225(3) 0.006(11) Uiso 1 d . . .
H10V H 0.333(8) 0.137(9) 0.450(7) 0.08(3) Uiso 1 d . . .
H10W H 0.358(7) 0.215(7) 0.466(6) 0.05(3) Uiso 1 d . . .
H11A H 0.109(5) 0.543(5) 0.234(5) 0.036(16) Uiso 1 d . . .
H11B H 0.055(5) 0.569(5) 0.339(4) 0.033(15) Uiso 1 d . . .
H11W H 0.007(6) 0.136(6) 0.517(5) 0.04(2) Uiso 1 d . . .
H12A H 1.205(6) -0.074(6) 0.710(5) 0.05(2) Uiso 1 d . . .
H12B H 1.168(6) 0.015(7) 0.796(5) 0.06(2) Uiso 1 d . . .
H12C H 0.962(5) -0.283(5) 0.686(5) 0.031(15) Uiso 1 d . . .
H12D H 0.879(7) -0.235(7) 0.770(6) 0.06(2) Uiso 1 d . . .
H12V H 0.352(9) 0.543(9) 0.575(8) 0.09(3) Uiso 1 d . . .
H12W H 0.334(7) 0.456(7) 0.578(6) 0.050 Uiso 1 d . . .
H13A H 1.190(5) -0.152(5) 0.914(4) 0.029(14) Uiso 1 d . . .
H13B H 1.312(7) -0.170(7) 0.870(6) 0.07(2) Uiso 1 d . . .
H13C H 0.212(5) 0.268(5) 0.637(4) 0.022(15) Uiso 1 d . . .
H13D H 0.160(7) 0.204(7) 0.676(5) 0.050 Uiso 1 d . . .
H13W H 0.114(7) 0.500(7) 0.549(6) 0.050 Uiso 1 d . . .
H14 H 0.363(5) 0.083(6) 0.859(5) 0.028(18) Uiso 1 d . . .
H14A H 1.305(6) -0.353(6) 0.887(5) 0.037(16) Uiso 1 d . . .
H14B H 1.292(8) -0.302(7) 0.771(7) 0.08(3) Uiso 1 d . . .
H14W H 0.054(7) 0.280(4) 0.480(5) 0.050 Uiso 1 d D . .
H15A H 1.202(8) -0.462(8) 0.866(7) 0.08(3) Uiso 1 d . . .
H15B H 1.182(8) -0.399(8) 0.747(7) 0.08(3) Uiso 1 d . . .
H15C H 0.490(5) -0.146(5) 0.759(4) 0.023(14) Uiso 1 d . . .
H15D H 0.548(5) -0.115(5) 0.682(4) 0.023(14) Uiso 1 d . . .
H16A H 1.029(5) -0.453(5) 0.804(4) 0.023(13) Uiso 1 d . . .
H16B H 0.999(6) -0.370(6) 0.895(5) 0.052(19) Uiso 1 d . . .
H17A H 0.151(6) 0.233(6) 0.809(5) 0.050 Uiso 1 d . . .
H17B H 0.140(5) 0.369(5) 0.746(4) 0.025(13) Uiso 1 d . . .
H18A H 0.336(6) 0.281(6) 0.777(5) 0.035(17) Uiso 1 d . . .
H18B H 0.287(6) 0.278(6) 0.862(5) 0.050 Uiso 1 d . . .
H19A H 0.527(6) 0.116(5) 0.812(5) 0.036(16) Uiso 1 d . . .
H19B H 0.487(5) 0.113(5) 0.913(5) 0.031(15) Uiso 1 d . . .
H21A H 0.643(5) -0.055(5) 0.742(4) 0.022(13) Uiso 1 d . . .
H21B H 0.660(6) -0.170(6) 0.794(4) 0.028(16) Uiso 1 d . . .

loop_
_atom_site_aniso_label
_atom_site_aniso_U_11
_atom_site_aniso_U_22
_atom_site_aniso_U_33
_atom_site_aniso_U_23
_atom_site_aniso_U_13
_atom_site_aniso_U_12
Cu1 0.0150(3) 0.0112(3) 0.0137(3) 0.00016(19) -0.0037(2) -0.0042(2)
Cu2 0.0139(3) 0.0162(3) 0.0138(3) 0.0009(2) -0.0012(2) -0.0034(2)
Cu3 0.0155(3) 0.0154(3) 0.0136(3) -0.0040(2) 0.0015(2) -0.0081(2)
Fe1 0.0102(3) 0.0100(3) 0.0089(3) -0.0012(2) -0.0004(2) -0.0036(3)
Cl1 0.0842(13) 0.0438(8) 0.0285(7) -0.0148(6) -0.0086(8) -0.0289(9)
Cl2 0.0434(9) 0.0569(9) 0.0229(7) -0.0084(6) 0.0103(7) -0.0103(8)
N1 0.038(3) 0.022(2) 0.0186(19) -0.0052(16) -0.0048(18) -0.0147(19)
N2 0.021(2) 0.0195(19) 0.022(2) 0.0007(17) -0.0032(18) -0.0089(18)
N3 0.024(2) 0.0172(18) 0.0231(19) -0.0076(16) -0.0008(17) -0.0116(17)
N4 0.020(2) 0.0208(19) 0.0157(18) 0.0009(16) 0.0012(17) -0.0054(18)
N5 0.017(2) 0.027(2) 0.021(2) -0.0020(16) 0.0052(17) -0.0102(18)
N6 0.020(2) 0.024(2) 0.0207(19) -0.0014(16) 0.0040(17) -0.0127(18)
N7 0.022(2) 0.019(2) 0.028(2) -0.0015(18) 0.002(2) -0.0072(19)
N8 0.019(2) 0.0165(18) 0.0181(19) -0.0001(15) -0.0021(16) -0.0080(17)
N9 0.022(2) 0.020(2) 0.022(2) -0.0003(17) -0.0024(18) -0.0082(18)
N10 0.035(3) 0.027(2) 0.034(2) -0.0103(19) 0.003(2) -0.014(2)
N11 0.029(3) 0.027(2) 0.021(2) -0.0013(17) -0.0039(19) -0.002(2)
N12 0.027(3) 0.026(2) 0.037(3) -0.0022(19) 0.007(2) -0.011(2)
N13 0.022(2) 0.018(2) 0.023(2) -0.0074(17) 0.0058(17) -0.0107(18)
N14 0.021(2) 0.029(2) 0.0137(19) -0.0035(17) -0.0004(17) -0.0147(19)
N15 0.023(2) 0.0174(19) 0.025(2) -0.0005(17) 0.0017(19) -0.0079(19)
C1 0.014(2) 0.015(2) 0.015(2) 0.0018(17) -0.0023(17) -0.0084(18)
C2 0.019(2) 0.014(2) 0.012(2) -0.0029(17) 0.0030(18) -0.011(2)
C3 0.013(2) 0.015(2) 0.014(2) 0.0023(16) 0.0008(17) -0.0068(18)
C4 0.018(2) 0.017(2) 0.016(2) -0.0044(18) 0.0065(19) -0.010(2)
C5 0.014(2) 0.015(2) 0.014(2) -0.0026(16) -0.0069(18) -0.0019(19)
C6 0.017(2) 0.0126(19) 0.0107(19) 0.0000(15) -0.0049(18) -0.0056(18)
C7 0.028(3) 0.025(2) 0.027(3) 0.001(2) 0.002(2) -0.017(2)
C8 0.034(3) 0.020(2) 0.023(2) 0.0028(19) -0.005(2) -0.014(2)
C9 0.028(3) 0.013(2) 0.026(2) 0.0029(19) -0.007(2) -0.009(2)
C10 0.013(3) 0.024(2) 0.031(3) -0.002(2) -0.002(2) -0.003(2)
C11 0.019(3) 0.035(3) 0.034(3) 0.000(2) -0.004(2) -0.014(2)
C12 0.050(4) 0.049(4) 0.030(3) 0.000(3) -0.004(3) -0.035(3)
C13 0.037(4) 0.049(4) 0.042(3) -0.011(3) 0.005(3) -0.020(3)
C14 0.027(3) 0.048(3) 0.029(3) -0.006(3) -0.003(3) -0.008(3)
C15 0.051(4) 0.019(3) 0.048(4) -0.004(3) -0.009(3) -0.001(3)
C16 0.069(5) 0.024(3) 0.046(4) 0.000(3) -0.008(3) -0.027(3)
C17 0.024(3) 0.031(3) 0.025(2) -0.014(2) 0.003(2) -0.011(2)
C18 0.029(3) 0.033(3) 0.024(3) -0.015(2) 0.009(2) -0.018(3)
C19 0.033(3) 0.042(3) 0.020(2) -0.005(2) -0.003(2) -0.024(3)
C20 0.032(3) 0.042(3) 0.032(3) 0.003(2) -0.010(2) -0.019(3)
C21 0.017(3) 0.024(3) 0.040(3) 0.002(2) -0.005(2) -0.004(2)
O14 0.073(3) 0.091(4) 0.045(3) 0.008(3) -0.014(3) -0.064(3)
O13 0.115(5) 0.052(3) 0.033(2) 0.001(2) -0.002(3) -0.053(3)
O12 0.047(3) 0.056(3) 0.058(3) 0.021(3) -0.003(2) -0.026(2)
O11 0.028(2) 0.045(2) 0.036(2) -0.0140(19) -0.0075(19) -0.008(2)
O10 0.047(3) 0.030(2) 0.031(2) 0.0031(17) -0.0098(19) -0.021(2)
O21A 0.18(3) 0.059(14) 0.032(12) 0.005(9) -0.043(12) -0.058(15)
O21B 0.125(17) 0.066(14) 0.043(12) -0.039(10) 0.043(11) -0.080(13)
O22A 0.096(9) 0.050(6) 0.044(6) -0.022(5) 0.038(7) -0.014(6)
O22B 0.22(2) 0.052(7) 0.020(5) 0.006(5) -0.022(8) -0.078(11)
O23A 0.069(9) 0.068(8) 0.068(8) -0.035(6) -0.016(7) 0.005(8)
O23B 0.057(7) 0.080(8) 0.082(9) 0.014(7) -0.023(7) -0.046(7)
O24A 0.120(11) 0.075(8) 0.050(6) -0.020(6) 0.015(7) -0.070(9)
O24B 0.091(10) 0.050(7) 0.039(5) 0.000(5) -0.006(7) -0.041(8)
O31 0.064(3) 0.067(3) 0.048(3) -0.029(2) 0.034(2) -0.043(3)
O32 0.069(4) 0.114(5) 0.032(3) -0.002(3) 0.026(3) -0.009(4)
O33A 0.045(6) 0.073(7) 0.104(9) -0.019(6) 0.021(6) -0.043(6)
O33B 0.062(8) 0.114(12) 0.075(9) 0.009(9) -0.028(7) -0.057(9)
O34A 0.111(11) 0.035(6) 0.039(5) -0.003(4) 0.015(6) -0.019(6)
O34B 0.051(5) 0.039(5) 0.072(6) -0.024(4) 0.007(5) -0.027(4)

loop_
_geom_bond_atom_site_label_1
_geom_bond_atom_site_label_2
_geom_bond_distance
_geom_bond_site_symmetry_2
_geom_bond_publ_flag
Cu1 N2 1.962(4) . ?
Cu1 N7 2.014(4) . ?
Cu1 N9 2.025(4) . ?
Cu1 N8 2.035(4) . ?
Cu1 N1 2.204(4) 2_666 ?
Cu1 Fe1 4.9821(10) . ?
Cu2 N4 1.960(4) . ?
Cu2 N10 2.000(4) . ?
Cu2 N11 2.050(4) . ?
Cu2 N12 2.050(5) . ?
Cu2 N5 2.263(4) 2_756 ?
Cu2 Fe1 5.0175(10) . ?
Cu3 N3 1.983(4) 2_656 ?
Cu3 N15 2.023(4) . ?
Cu3 N14 2.037(4) . ?
Cu3 N13 2.041(4) . ?
Cu3 N6 2.165(4) . ?
Cu3 Fe1 5.1341(8) . ?
Fe1 C3 1.884(4) . ?
Fe1 C2 1.905(5) . ?
Fe1 C6 1.907(4) . ?
Fe1 C4 1.912(5) . ?
Fe1 C1 1.917(4) . ?
Fe1 C5 1.926(5) . ?
Cl1 O22B 1.255(10) . ?
Cl1 O24B 1.330(10) . ?
Cl1 O21A 1.39(3) . ?
Cl1 O21B 1.40(2) . ?
Cl1 O23B 1.430(11) . ?
Cl1 O23A 1.474(12) . ?
Cl1 O22A 1.522(10) . ?
Cl1 O24A 1.600(12) . ?
Cl2 O33B 1.314(12) . ?
Cl2 O34A 1.356(11) . ?
Cl2 O32 1.366(5) . ?
Cl2 O31 1.416(4) . ?
Cl2 O34B 1.592(9) . ?
Cl2 O33A 1.637(10) . ?
N1 C1 1.152(6) . ?
N1 Cu1 2.204(4) 2_666 ?
N2 C2 1.162(6) . ?
N3 C3 1.164(6) . ?
N3 Cu3 1.983(4) 2_656 ?
N4 C4 1.169(6) . ?
N5 C5 1.159(6) . ?
N5 Cu2 2.263(4) 2_756 ?
N6 C6 1.163(6) . ?
N7 C7 1.494(6) . ?
N8 C10 1.481(6) . ?
N8 C9 1.486(6) . ?
N9 C11 1.467(7) . ?
N10 C12 1.470(8) . ?
N11 C14 1.446(8) . ?
N11 C15 1.496(8) . ?
N12 C16 1.459(8) . ?
N13 C17 1.479(6) . ?
N14 C19 1.475(7) . ?
N14 C18 1.481(7) . ?
N15 C21 1.468(7) . ?
C7 C8 1.510(8) . ?
C8 C9 1.524(7) . ?
C10 C11 1.513(7) . ?
C12 C13 1.485(9) . ?
C13 C14 1.513(9) . ?
C15 C16 1.517(10) . ?
C17 C18 1.496(8) . ?
C19 C20 1.509(8) . ?
C20 C21 1.511(8) . ?
O22A O22B 1.31(2) . ?
O22B O23B 1.18(2) . ?
O23A O24B 1.017(17) . ?
O24A O24B 1.167(18) . ?
O33A O33B 1.51(2) . ?
O33B O34A 0.885(15) . ?
O34A O34B 1.584(19) . ?
